data_2013742
loop_
_publ_author_name
'Ming-Hua Huang'
'Li-Hua Bi'
'Shao-Jun Dong'

_publ_section_title
;<i>mer</i>-(4-Aminobenzenesulfonato-\k<i>N</i>)triaqua(1,10-phenanthroline-\k^2^<i>N</i>,<i>N</i>')cobalt(II)
 chloride
;
_journal_issue 1
_journal_name_full 'Acta Crystallographica Section C'
_journal_page_first m30
_journal_page_last m32
_journal_paper_doi 10.1107/S0108270103026957
_journal_volume 60
_journal_year 2004
_chemical_formula_iupac '[Co (C6 H6 N O3 S) (C12 H8 N2) (H2 O)3] Cl'
_chemical_formula_moiety 'C18 H20 Co N3 O6 S 1+, Cl 1-'
_chemical_formula_sum 'C18 H20 Cl Co N3 O6 S'
_chemical_formula_weight 500.81
_chemical_name_systematic
;
mer-(4-Aminobenzenesulfonate-\kN)triaqua(1,10-phenanthroline-
\k^2^N,N')cobalt(II) chloride
;
_space_group_IT_number 14
_symmetry_cell_setting monoclinic
_symmetry_space_group_name_Hall '-P 2yn'
_symmetry_space_group_name_H-M 'P 1 21/n 1'
_atom_sites_solution_hydrogens geom
_atom_sites_solution_primary direct
_atom_sites_solution_secondary difmap
_cell_angle_alpha 90.00
_cell_angle_beta 96.548(18)
_cell_angle_gamma 90.00
_cell_formula_units_Z 4
_cell_length_a 7.0148(10)
_cell_length_b 15.896(4)
_cell_length_c 18.587(5)
_cell_measurement_reflns_used 24
_cell_measurement_temperature 293(2)
_cell_measurement_theta_max 10.23
_cell_measurement_theta_min 5.17
_cell_volume 2059.1(8)
_computing_cell_refinement XSCANS
_computing_data_collection 'XSCANS  (Siemens, 1994) '
_computing_data_reduction 'SHELXTL (Siemens, 1994) '
_computing_molecular_graphics SHELXTL
_computing_publication_material SHELXTL
_computing_structure_refinement SHELXTL
_computing_structure_solution SHELXTL
_diffrn_ambient_temperature 293(2)
_diffrn_measured_fraction_theta_full 0.999
_diffrn_measured_fraction_theta_max 0.999
_diffrn_measurement_device_type 'Siemens P4'
_diffrn_measurement_method '\w scans'
_diffrn_radiation_monochromator graphite
_diffrn_radiation_source 'fine-focus sealed tube'
_diffrn_radiation_type MoK\a
_diffrn_radiation_wavelength 0.71073
_diffrn_reflns_av_R_equivalents 0.0258
_diffrn_reflns_av_sigmaI/netI 0.0550
_diffrn_reflns_limit_h_max 8
_diffrn_reflns_limit_h_min -1
_diffrn_reflns_limit_k_max 19
_diffrn_reflns_limit_k_min -1
_diffrn_reflns_limit_l_max 22
_diffrn_reflns_limit_l_min -22
_diffrn_reflns_number 5562
_diffrn_reflns_theta_full 26.01
_diffrn_reflns_theta_max 26.01
_diffrn_reflns_theta_min 1.69
_diffrn_standards_decay_% 8.01
_diffrn_standards_interval_count 97
_diffrn_standards_number 3
_exptl_absorpt_coefficient_mu 1.106
_exptl_absorpt_correction_T_max 0.6871
_exptl_absorpt_correction_T_min 0.5613
_exptl_absorpt_correction_type '\y scan'
_exptl_absorpt_process_details '(SHELXTL; Siemens, 1994)'
_exptl_crystal_colour orange
_exptl_crystal_density_diffrn 1.616
_exptl_crystal_density_method 'not measured'
_exptl_crystal_description block
_exptl_crystal_F_000 1028
_exptl_crystal_size_max 0.50
_exptl_crystal_size_mid 0.38
_exptl_crystal_size_min 0.32
_refine_diff_density_max 0.31
_refine_diff_density_min -0.37
_refine_ls_extinction_method none
_refine_ls_goodness_of_fit_ref 1.09
_refine_ls_hydrogen_treatment constr
_refine_ls_matrix_type full
_refine_ls_number_parameters 271
_refine_ls_number_reflns 4060
_refine_ls_number_restraints 0
_refine_ls_restrained_S_all 1.09
_refine_ls_R_factor_all 0.0507
_refine_ls_R_factor_gt 0.0343
_refine_ls_shift/su_max 0.001
_refine_ls_shift/su_mean 0.000
_refine_ls_structure_factor_coef Fsqd
_refine_ls_weighting_details 'calc w=1/[\s^2^(Fo^2^)+(0.02P)^2^] where P=(Fo^2^+2Fc^2^)/3'
_refine_ls_weighting_scheme calc
_refine_ls_wR_factor_gt 0.0711
_refine_ls_wR_factor_ref 0.0731
_reflns_number_gt 2959
_reflns_number_total 4060
_reflns_threshold_expression I>2\s(I)
_cod_data_source_file bm1550.cif
_cod_data_source_block I
_cod_depositor_comments
;
The following automatic conversions were performed:
'_symmetry_cell_setting' value 'Monoclinic' changed to 'monoclinic'
according to '/home/saulius/struct/CIF-dictionaries/cif_core.dic'
dictionary named 'cif_core.dic' version 2.4.1 from 2010-06-29.

Automatic conversion script
Id: cif_fix_enum 1527 2010-12-29 10:47:43Z saulius 

The following automatic conversions were performed:

'_symmetry_cell_setting' value 'Monoclinic' changed to 'monoclinic'
according to /home/saulius/struct/CIF-dictionaries/cif_core.dic
dictionary named 'cif_core.dic' version 2.4.1 from 2010-06-29.

Automatic conversion script
Id: cif_fix_values 1715 2011-07-08 13:25:40Z adriana 
;
_cod_original_cell_volume 2059.0(8)
_cod_original_sg_symbol_H-M 'P 21/n'
_cod_database_code 2013742
_cod_database_fobs_code 2013742

loop_
_symmetry_equiv_pos_as_xyz
x,y,z
1/2-x,1/2+y,1/2-z
-x,-y,-z
1/2+x,1/2-y,1/2+z

loop_
_atom_site_aniso_label
_atom_site_aniso_U_11
_atom_site_aniso_U_22
_atom_site_aniso_U_33
_atom_site_aniso_U_12
_atom_site_aniso_U_13
_atom_site_aniso_U_23
Co 0.0355(2) 0.0203(2) 0.0257(2) -0.0001(2) 0.0020(2) 0.0024(2)
S 0.0342(4) 0.0189(3) 0.0289(3) -0.0003(3) -0.0005(3) -0.0001(3)
O1 0.0407(13) 0.0335(10) 0.0438(11) -0.0029(10) 0.0131(10) 0.0023(9)
OW1 0.0613(16) 0.0519(12) 0.0468(12) 0.0231(12) 0.0222(12) 0.0273(10)
O2 0.0380(12) 0.0289(9) 0.0354(10) 0.0036(9) -0.0075(9) -0.0033(8)
OW2 0.0471(13) 0.0306(10) 0.0485(12) -0.0048(10) -0.0153(11) 0.0074(9)
O3 0.0587(14) 0.0206(9) 0.0378(10) -0.0025(10) -0.0039(10) -0.0031(8)
OW3 0.0347(11) 0.0249(9) 0.0501(11) 0.0001(9) 0.0047(10) -0.0039(8)
N1 0.0293(13) 0.0274(11) 0.0282(11) 0.0020(10) 0.0036(10) 0.0008(9)
N2 0.0342(13) 0.0252(10) 0.0276(11) -0.0015(11) 0.0011(10) -0.0022(9)
N3 0.0385(14) 0.0255(10) 0.0282(11) -0.0013(11) -0.0003(11) 0.0035(9)
C1 0.0365(17) 0.0368(15) 0.0348(15) 0.0055(14) 0.0061(14) -0.0023(12)
C2 0.0434(19) 0.0610(19) 0.0302(15) 0.0042(17) 0.0115(14) -0.0019(14)
C3 0.0396(19) 0.0548(18) 0.0337(15) -0.0008(16) 0.0088(14) 0.0159(14)
C4 0.0274(16) 0.0388(15) 0.0392(16) -0.0007(13) -0.0019(13) 0.0109(13)
C5 0.0253(15) 0.0239(13) 0.0333(14) -0.0008(11) 0.0021(12) 0.0044(10)
C6 0.0262(15) 0.0241(12) 0.0355(14) -0.0010(12) -0.0021(12) 0.0025(11)
C7 0.0359(17) 0.0244(13) 0.0492(17) -0.0008(13) -0.0026(14) -0.0005(12)
C8 0.050(2) 0.0282(14) 0.062(2) 0.0002(15) -0.0038(18) -0.0155(15)
C9 0.055(2) 0.0427(17) 0.0423(16) -0.0009(17) 0.0041(16) -0.0181(14)
C10 0.0420(18) 0.0389(15) 0.0300(14) -0.0016(14) 0.0017(14) -0.0031(12)
C11 0.047(2) 0.0369(16) 0.0535(19) -0.0075(15) 0.0037(17) 0.0214(15)
C12 0.045(2) 0.0240(14) 0.071(2) -0.0044(14) -0.0014(18) 0.0084(14)
C13 0.0269(15) 0.0266(12) 0.0298(13) -0.0026(12) -0.0018(12) 0.0033(11)
C14 0.0372(17) 0.0310(14) 0.0255(13) 0.0047(13) 0.0017(13) -0.0025(11)
C15 0.0375(17) 0.0230(13) 0.0312(14) 0.0039(13) 0.0017(13) -0.0046(11)
C16 0.0292(15) 0.0207(11) 0.0278(13) -0.0005(11) -0.0004(12) 0.0003(10)
C17 0.0398(17) 0.0268(13) 0.0243(12) 0.0012(13) -0.0006(12) -0.0022(11)
C18 0.0398(17) 0.0192(12) 0.0340(14) 0.0013(12) -0.0017(13) -0.0033(11)
Cl 0.0453(5) 0.0342(3) 0.0498(4) 0.0008(3) 0.0025(4) 0.0056(3)

loop_
_atom_site_label
_atom_site_fract_x
_atom_site_fract_y
_atom_site_fract_z
_atom_site_U_iso_or_equiv
_atom_site_thermal_displace_type
_atom_site_calc_flag
_atom_site_refinement_flags
_atom_site_occupancy
_atom_site_type_symbol
Co 0.18360(6) 0.18776(2) 0.42688(2) 0.02730(10) Uani . . 1.000 Co
S -0.16070(10) 0.48381(4) 0.14583(3) 0.0277(2) Uani . . 1.000 S
O1 -0.0033(3) 0.46813(11) 0.10247(10) 0.0387(7) Uani . . 1.000 O
OW1 0.0349(3) 0.15217(13) 0.51162(11) 0.0521(8) Uani . . 1.000 O
O2 -0.3478(3) 0.47139(11) 0.10292(9) 0.0350(6) Uani . . 1.000 O
OW2 0.4412(3) 0.14893(11) 0.48404(10) 0.0437(7) Uani . . 1.000 O
O3 -0.1511(3) 0.56343(10) 0.18319(9) 0.0398(6) Uani . . 1.000 O
OW3 0.1668(3) 0.06711(11) 0.38174(10) 0.0366(6) Uani . . 1.000 O
N1 0.3058(3) 0.24285(13) 0.33898(11) 0.0283(7) Uani . . 1.000 N
N2 0.2252(3) 0.31366(13) 0.46217(11) 0.0292(7) Uani . . 1.000 N
N3 -0.1159(3) 0.21745(13) 0.37323(11) 0.0311(7) Uani . . 1.000 N
C1 0.3422(4) 0.20688(17) 0.27748(14) 0.0359(9) Uani . . 1.000 C
C2 0.3801(5) 0.2534(2) 0.21722(15) 0.0443(10) Uani . . 1.000 C
C3 0.3821(4) 0.33875(19) 0.22010(15) 0.0423(10) Uani . . 1.000 C
C4 0.3509(4) 0.37970(18) 0.28475(15) 0.0356(9) Uani . . 1.000 C
C5 0.3116(4) 0.32830(15) 0.34274(14) 0.0276(8) Uani . . 1.000 C
C6 0.2756(4) 0.36596(15) 0.40964(14) 0.0290(8) Uani . . 1.000 C
C7 0.2905(4) 0.45374(16) 0.41875(16) 0.0371(9) Uani . . 1.000 C
C8 0.2583(5) 0.48595(18) 0.48658(17) 0.0475(11) Uani . . 1.000 C
C9 0.2159(5) 0.43275(19) 0.53929(16) 0.0468(10) Uani . . 1.000 C
C10 0.1983(4) 0.34738(17) 0.52587(14) 0.0372(9) Uani . . 1.000 C
C11 0.3577(5) 0.46915(18) 0.29430(17) 0.0460(11) Uani . . 1.000 C
C12 0.3299(5) 0.50389(17) 0.35808(18) 0.0473(11) Uani . . 1.000 C
C13 -0.1362(4) 0.28042(16) 0.31810(13) 0.0282(8) Uani . . 1.000 C
C14 -0.1596(4) 0.36385(16) 0.33630(13) 0.0314(9) Uani . . 1.000 C
C15 -0.1645(4) 0.42566(15) 0.28423(13) 0.0307(9) Uani . . 1.000 C
C16 -0.1458(4) 0.40461(14) 0.21292(13) 0.0262(8) Uani . . 1.000 C
C17 -0.1216(4) 0.32105(15) 0.19419(13) 0.0306(8) Uani . . 1.000 C
C18 -0.1182(4) 0.25938(15) 0.24649(14) 0.0315(8) Uani . . 1.000 C
Cl 0.22774(12) 0.21391(4) 0.02904(4) 0.0433(2) Uani . . 1.000 Cl
H1 0.34230 0.14850 0.27450 0.0430 Uiso calc R 1.000 H
HW1 0.07190 0.11440 0.54180 0.0630 Uiso . . 1.000 H
H2 0.40410 0.22600 0.17500 0.0530 Uiso calc R 1.000 H
HW2 -0.07260 0.18240 0.52550 0.0630 Uiso . . 1.000 H
H3 0.40400 0.36990 0.17950 0.0510 Uiso calc R 1.000 H
HW3 0.52740 0.19310 0.50390 0.0520 Uiso . . 1.000 H
H3A -0.16690 0.16950 0.35390 0.0370 Uiso calc R 1.000 H
H3B -0.18750 0.23320 0.40820 0.0370 Uiso calc R 1.000 H
HW4 0.45280 0.10360 0.51280 0.0520 Uiso . . 1.000 H
HW5 0.05590 0.03880 0.38600 0.0440 Uiso . . 1.000 H
HW6 0.28190 0.03790 0.39200 0.0440 Uiso . . 1.000 H
H8 0.26600 0.54350 0.49530 0.0570 Uiso calc R 1.000 H
H9 0.19850 0.45370 0.58480 0.0560 Uiso calc R 1.000 H
H10 0.16660 0.31220 0.56270 0.0450 Uiso calc R 1.000 H
H11 0.38150 0.50350 0.25580 0.0550 Uiso calc R 1.000 H
H12 0.33650 0.56210 0.36310 0.0570 Uiso calc R 1.000 H
H14 -0.17210 0.37830 0.38400 0.0380 Uiso calc R 1.000 H
H15 -0.18040 0.48160 0.29690 0.0370 Uiso calc R 1.000 H
H17 -0.10770 0.30670 0.14660 0.0370 Uiso calc R 1.000 H
H18 -0.10370 0.20330 0.23380 0.0380 Uiso calc R 1.000 H

loop_
_atom_type_symbol
_atom_type_description
_atom_type_scat_dispersion_real
_atom_type_scat_dispersion_imag
_atom_type_scat_source
C C 0.0033 0.0016 'International Tables Vol C Tables 4.2.6.8 and 6.1.1.4'
H H 0.0000 0.0000 'International Tables Vol C Tables 4.2.6.8 and 6.1.1.4'
N N 0.0061 0.0033 'International Tables Vol C Tables 4.2.6.8 and 6.1.1.4'
O O 0.0106 0.0060 'International Tables Vol C Tables 4.2.6.8 and 6.1.1.4'
S S 0.1246 0.1234 'International Tables Vol C Tables 4.2.6.8 and 6.1.1.4'
Cl Cl 0.1484 0.1585 'International Tables Vol C Tables 4.2.6.8 and 6.1.1.4'
Co Co 0.3494 0.9721 'International Tables Vol C Tables 4.2.6.8 and 6.1.1.4'

loop_
_geom_angle_atom_site_label_1
_geom_angle_atom_site_label_2
_geom_angle_atom_site_label_3
_geom_angle
_geom_angle_publ_flag
OW1 Co OW2 90.81(8) yes
OW1 Co OW3 92.55(8) yes
OW1 Co N1 170.16(8) yes
OW1 Co N2 94.96(8) yes
OW1 Co N3 82.49(8) yes
OW2 Co OW3 86.49(8) yes
OW2 Co N1 96.43(8) yes
OW2 Co N2 92.36(8) yes
OW2 Co N3 172.50(8) yes
OW3 Co N1 94.52(8) yes
OW3 Co N2 172.41(8) yes
OW3 Co N3 90.43(8) yes
N1 Co N2 78.14(8) yes
N1 Co N3 90.62(8) yes
N2 Co N3 91.58(8) yes
O1 S O2 111.23(11) yes
O1 S O3 114.76(12) yes
O1 S C16 106.28(12) yes
O2 S O3 111.67(12) yes
O2 S C16 105.35(12) yes
O3 S C16 106.85(11) yes
Co OW1 HW2 123.49 no
HW1 OW1 HW2 111.84 no
Co OW1 HW1 124.00 no
Co OW2 HW3 116.48 no
HW3 OW2 HW4 110.15 no
Co OW2 HW4 123.89 no
Co OW3 HW5 115.36 no
HW5 OW3 HW6 117.71 no
Co OW3 HW6 111.52 no
Co N1 C5 112.67(16) yes
C1 N1 C5 117.8(2) yes
Co N1 C1 128.30(18) yes
C6 N2 C10 117.8(2) yes
Co N2 C6 113.19(16) yes
Co N2 C10 128.86(18) yes
Co N3 C13 118.20(17) yes
Co N3 H3B 107.76 no
C13 N3 H3A 107.75 no
C13 N3 H3B 107.74 no
H3A N3 H3B 107.14 no
Co N3 H3A 107.78 no
N1 C1 C2 122.4(3) yes
C1 C2 C3 120.1(3) no
C2 C3 C4 119.6(3) no
C3 C4 C11 124.0(3) no
C5 C4 C11 119.3(3) no
C3 C4 C5 116.7(3) no
N1 C5 C6 117.1(2) yes
C4 C5 C6 119.6(2) no
N1 C5 C4 123.3(2) yes
C5 C6 C7 120.1(2) no
N2 C6 C5 117.1(2) yes
N2 C6 C7 122.8(2) yes
C8 C7 C12 124.7(2) no
C6 C7 C12 118.4(3) no
C6 C7 C8 116.9(3) no
C7 C8 C9 119.6(3) no
C8 C9 C10 120.4(3) no
N2 C10 C9 122.4(2) yes
C4 C11 C12 120.8(3) no
C7 C12 C11 121.8(3) no
N3 C13 C18 120.4(2) yes
N3 C13 C14 120.1(2) yes
C14 C13 C18 119.4(2) no
C13 C14 C15 120.4(2) no
C14 C15 C16 120.1(2) no
C15 C16 C17 119.9(2) no
S C16 C15 119.86(18) yes
S C16 C17 120.25(19) yes
C16 C17 C18 119.8(2) no
C13 C18 C17 120.5(2) no
N1 C1 H1 118.84 no
C2 C1 H1 118.72 no
C1 C2 H2 119.98 no
C3 C2 H2 119.96 no
C2 C3 H3 120.13 no
C4 C3 H3 120.23 no
C7 C8 H8 120.25 no
C9 C8 H8 120.14 no
C8 C9 H9 119.83 no
C10 C9 H9 119.82 no
N2 C10 H10 118.81 no
C9 C10 H10 118.76 no
C4 C11 H11 119.57 no
C12 C11 H11 119.66 no
C7 C12 H12 119.07 no
C11 C12 H12 119.15 no
C13 C14 H14 119.80 no
C15 C14 H14 119.77 no
C14 C15 H15 119.90 no
C16 C15 H15 119.98 no
C16 C17 H17 120.17 no
C18 C17 H17 120.08 no
C13 C18 H18 119.80 no
C17 C18 H18 119.73 no

loop_
_geom_bond_atom_site_label_1
_geom_bond_atom_site_label_2
_geom_bond_site_symmetry_1
_geom_bond_site_symmetry_2
_geom_bond_distance
_geom_bond_publ_flag
Co OW1 . . 2.065(2) yes
Co OW2 . . 2.083(2) yes
Co OW3 . . 2.091(2) yes
Co N1 . . 2.119(2) yes
Co N2 . . 2.116(2) yes
Co N3 . . 2.270(2) yes
S O1 . . 1.461(2) yes
S O2 . . 1.469(2) yes
S O3 . . 1.4415(18) yes
S C16 . . 1.767(2) yes
OW1 HW1 . . 0.8422 no
OW1 HW2 . . 0.9542 no
OW2 HW3 . . 0.9716 no
OW2 HW4 . . 0.8954 no
OW3 HW6 . . 0.9321 no
OW3 HW5 . . 0.9100 no
N1 C1 . . 1.329(3) yes
N1 C5 . . 1.361(3) yes
N2 C10 . . 1.333(3) yes
N2 C6 . . 1.360(3) yes
N3 C13 . . 1.428(3) yes
N3 H3A . . 0.90 no
N3 H3B . . 0.90 no
C1 C2 . . 1.393(4) no
C2 C3 . . 1.358(4) no
C3 C4 . . 1.406(4) no
C4 C5 . . 1.405(4) no
C4 C11 . . 1.433(4) no
C5 C6 . . 1.428(4) no
C6 C7 . . 1.408(4) no
C7 C8 . . 1.403(4) no
C7 C12 . . 1.433(4) no
C8 C9 . . 1.353(4) no
C9 C10 . . 1.383(4) no
C11 C12 . . 1.342(5) no
C13 C18 . . 1.392(4) no
C13 C14 . . 1.383(4) no
C14 C15 . . 1.377(3) no
C15 C16 . . 1.388(3) no
C16 C17 . . 1.389(3) no
C17 C18 . . 1.379(3) no
C1 H1 . . 0.93 no
C2 H2 . . 0.93 no
C3 H3 . . 0.93 no
C8 H8 . . 0.93 no
C9 H9 . . 0.93 no
C10 H10 . . 0.93 no
C11 H11 . . 0.93 no
C12 H12 . . 0.93 no
C14 H14 . . 0.93 no
C15 H15 . . 0.93 no
C17 H17 . . 0.93 no
C18 H18 . . 0.93 no

loop_
_geom_hbond_atom_site_label_D
_geom_hbond_atom_site_label_H
_geom_hbond_atom_site_label_A
_geom_hbond_site_symmetry_A
_geom_hbond_distance_DH
_geom_hbond_distance_HA
_geom_hbond_distance_DA
_geom_hbond_angle_DHA
_geom_hbond_publ_flag
OW1 HW1 O2 4_555 0.84 1.82 2.664(3) 177 yes
OW1 HW2 Cl 4_455 0.95 2.17 3.072(2) 158 yes
OW2 HW3 Cl 4_555 0.97 2.06 3.018(2) 170 yes
N3 H3A O3 2_445 0.90 2.18 3.062(3) 167 yes
N3 H3B Cl 4_455 0.90 2.53 3.392(2) 160 yes
OW2 HW4 O1 4_555 0.90 2.01 2.875(3) 161 yes
OW3 HW5 O2 2_445 0.91 1.84 2.748(3) 174 yes
OW3 HW6 O1 2_545 0.93 1.90 2.824(3) 170 yes
